data_2230467
loop_
_publ_author_name
'Fun, Hoong-Kun'
'Loh, Wan-Sin'
Nithinchandra
'Kalluraya, Balakrishna'

_publ_section_title
;
 4-Acetyl-3-(<i>p</i>-anisyl)sydnone
;
_journal_coeditor_code RZ2595
_journal_issue 6
_journal_name_full 'Acta Crystallographica Section E'
_journal_page_first o1489
_journal_paper_doi 10.1107/S1600536811018484
_journal_volume 67
_journal_year 2011
_chemical_formula_iupac 'C11 H10 N2 O4'
_chemical_formula_moiety 'C11 H10 N2 O4'
_chemical_formula_sum 'C11 H10 N2 O4'
_chemical_formula_weight 234.21
_chemical_name_common
;
4-Acetyl-3-(<i>p</i>-anisyl)sydnone
;
_chemical_name_systematic
;
4-Acetyl-3-(4-methoxyphenyl)-1,2,3-oxadiazol-3-ium-5-olate
;
_space_group_IT_number 2
_symmetry_cell_setting triclinic
_symmetry_space_group_name_Hall '-P 1'
_symmetry_space_group_name_H-M 'P -1'
_atom_sites_solution_hydrogens geom
_atom_sites_solution_primary direct
_atom_sites_solution_secondary difmap
_audit_creation_method SHELXL-97
_cell_angle_alpha 86.938(3)
_cell_angle_beta 78.049(2)
_cell_angle_gamma 89.891(2)
_cell_formula_units_Z 8
_cell_length_a 9.6338(8)
_cell_length_b 10.0679(7)
_cell_length_c 22.4108(18)
_cell_measurement_reflns_used 8454
_cell_measurement_temperature 100.00(10)
_cell_measurement_theta_max 32.39
_cell_measurement_theta_min 3.20
_cell_volume 2123.4(3)
_computing_cell_refinement 'SAINT (Bruker, 2009)'
_computing_data_collection 'APEX2 (Bruker, 2009)'
_computing_data_reduction 'SAINT (Bruker, 2009)'
_computing_molecular_graphics 'SHELXTL (Sheldrick, 2008)'
_computing_publication_material
;
SHELXTL (Sheldrick, 2008) and PLATON (Spek, 2009)
;
_computing_structure_refinement 'SHELXTL (Sheldrick, 2008)'
_computing_structure_solution 'SHELXTL (Sheldrick, 2008)'
_diffrn_ambient_temperature 100.00(10)
_diffrn_measured_fraction_theta_full 0.981
_diffrn_measured_fraction_theta_max 0.981
_diffrn_measurement_device_type
;
Bruker SMART APEXII DUO CCD area-detector
;
_diffrn_measurement_method '\f and \w'
_diffrn_radiation_monochromator graphite
_diffrn_radiation_source 'fine-focus sealed tube'
_diffrn_radiation_type MoK\a
_diffrn_radiation_wavelength 0.71073
_diffrn_reflns_av_R_equivalents 0.0439
_diffrn_reflns_av_sigmaI/netI 0.0420
_diffrn_reflns_limit_h_max 12
_diffrn_reflns_limit_h_min -12
_diffrn_reflns_limit_k_max 13
_diffrn_reflns_limit_k_min -13
_diffrn_reflns_limit_l_max 29
_diffrn_reflns_limit_l_min -29
_diffrn_reflns_number 36725
_diffrn_reflns_theta_full 27.50
_diffrn_reflns_theta_max 27.50
_diffrn_reflns_theta_min 0.93
_diffrn_standards_number 0
_exptl_absorpt_coefficient_mu 0.114
_exptl_absorpt_correction_T_max 0.9907
_exptl_absorpt_correction_T_min 0.9419
_exptl_absorpt_correction_type multi-scan
_exptl_absorpt_process_details '(<i>SADABS</i>; Bruker, 2009)'
_exptl_crystal_colour colourless
_exptl_crystal_density_diffrn 1.465
_exptl_crystal_density_method 'not measured'
_exptl_crystal_description block
_exptl_crystal_F_000 976
_exptl_crystal_size_max 0.53
_exptl_crystal_size_mid 0.17
_exptl_crystal_size_min 0.08
_refine_diff_density_max 0.316
_refine_diff_density_min -0.292
_refine_ls_extinction_method none
_refine_ls_goodness_of_fit_ref 1.036
_refine_ls_hydrogen_treatment constr
_refine_ls_matrix_type full
_refine_ls_number_parameters 622
_refine_ls_number_reflns 9556
_refine_ls_number_restraints 0
_refine_ls_restrained_S_all 1.036
_refine_ls_R_factor_all 0.0704
_refine_ls_R_factor_gt 0.0516
_refine_ls_shift/su_max 0.001
_refine_ls_shift/su_mean 0.000
_refine_ls_structure_factor_coef Fsqd
_refine_ls_weighting_details 'calc w=1/[\s^2^(Fo^2^)+(0.0694P)^2^+1.9792P] where P=(Fo^2^+2Fc^2^)/3'
_refine_ls_weighting_scheme calc
_refine_ls_wR_factor_gt 0.1334
_refine_ls_wR_factor_ref 0.1550
_reflns_number_gt 7589
_reflns_number_total 9556
_reflns_threshold_expression I>2\s(I)
_cod_data_source_file rz2595.cif
_cod_data_source_block I
_cod_database_code 2230467
_cod_database_fobs_code 2230467

loop_
_symmetry_equiv_pos_as_xyz
'x, y, z'
'-x, -y, -z'

loop_
_atom_site_type_symbol
_atom_site_label
_atom_site_fract_x
_atom_site_fract_y
_atom_site_fract_z
_atom_site_U_iso_or_equiv
_atom_site_adp_type
_atom_site_calc_flag
_atom_site_refinement_flags
_atom_site_occupancy
_atom_site_symmetry_multiplicity
_atom_site_disorder_assembly
_atom_site_disorder_group
O O1A 1.0268(2) 0.15731(17) 0.25992(8) 0.0198(4) Uani d . 1 1 . .
O O2A 0.9645(2) -0.02461(18) 0.21501(8) 0.0235(4) Uani d . 1 1 . .
O O3A 0.6205(2) -0.01215(17) 0.37893(8) 0.0208(4) Uani d . 1 1 . .
O O4A 0.6496(2) 0.30248(18) 0.57834(8) 0.0246(4) Uani d . 1 1 . .
N N1A 0.8745(2) 0.15265(19) 0.34312(9) 0.0150(4) Uani d . 1 1 . .
N N2A 0.9836(2) 0.2203(2) 0.31319(9) 0.0180(4) Uani d . 1 1 . .
C C1A 0.9400(3) 0.0439(2) 0.25844(11) 0.0183(5) Uani d . 1 1 . .
C C2A 0.8392(3) 0.0448(2) 0.31472(11) 0.0162(5) Uani d . 1 1 . .
C C3A 0.8143(3) 0.1951(2) 0.40338(10) 0.0150(5) Uani d . 1 1 . .
C C8A 0.7703(3) 0.3254(2) 0.41043(11) 0.0177(5) Uani d . 1 1 . .
H H8AA 0.7765 0.3847 0.3767 0.021 Uiso calc R 1 1 . .
C C7A 0.7164(3) 0.3658(2) 0.46930(11) 0.0192(5) Uani d . 1 1 . .
H H7AA 0.6882 0.4533 0.4752 0.023 Uiso calc R 1 1 . .
C C6A 0.7047(3) 0.2748(2) 0.51937(11) 0.0191(5) Uani d . 1 1 . .
C C5A 0.7513(3) 0.1440(2) 0.51073(11) 0.0225(6) Uani d . 1 1 . .
H H5AA 0.7448 0.0839 0.5442 0.027 Uiso calc R 1 1 . .
C C4A 0.8069(3) 0.1040(2) 0.45262(11) 0.0200(5) Uani d . 1 1 . .
H H4AA 0.8387 0.0175 0.4467 0.024 Uiso calc R 1 1 . .
C C9A 0.7135(3) -0.0400(2) 0.33564(11) 0.0173(5) Uani d . 1 1 . .
C C10A 0.7041(3) -0.1618(3) 0.30084(12) 0.0247(6) Uani d . 1 1 . .
H H10A 0.6142 -0.2053 0.3161 0.037 Uiso calc R 1 1 . .
H H10B 0.7792 -0.2215 0.3059 0.037 Uiso calc R 1 1 . .
H H10C 0.7129 -0.1366 0.2583 0.037 Uiso calc R 1 1 . .
C C11A 0.5980(4) 0.4332(3) 0.59009(13) 0.0317(7) Uani d . 1 1 . .
H H11A 0.5618 0.4392 0.6331 0.048 Uiso calc R 1 1 . .
H H11B 0.5235 0.4521 0.5684 0.048 Uiso calc R 1 1 . .
H H11C 0.6739 0.4965 0.5767 0.048 Uiso calc R 1 1 . .
O O1B 0.5532(2) 0.17633(18) 0.26742(8) 0.0222(4) Uani d . 1 1 . .
O O2B 0.4936(2) 0.0067(2) 0.21410(8) 0.0271(4) Uani d . 1 1 . .
O O3B 0.1346(2) -0.00518(17) 0.37277(8) 0.0203(4) Uani d . 1 1 . .
O O4B 0.1537(2) 0.31158(19) 0.58119(8) 0.0243(4) Uani d . 1 1 . .
N N1B 0.3873(2) 0.16804(19) 0.34621(9) 0.0153(4) Uani d . 1 1 . .
N N2B 0.5034(2) 0.2329(2) 0.32200(9) 0.0205(5) Uani d . 1 1 . .
C C1B 0.4621(3) 0.0700(3) 0.25912(11) 0.0193(5) Uani d . 1 1 . .
C C2B 0.3522(3) 0.0686(2) 0.31215(10) 0.0164(5) Uani d . 1 1 . .
C C3B 0.3205(3) 0.2046(2) 0.40707(10) 0.0159(5) Uani d . 1 1 . .
C C4B 0.4001(3) 0.1923(2) 0.45223(11) 0.0168(5) Uani d . 1 1 . .
H H4BA 0.4920 0.1594 0.4435 0.020 Uiso calc R 1 1 . .
C C5B 0.3403(3) 0.2297(2) 0.51025(11) 0.0192(5) Uani d . 1 1 . .
H H5BA 0.3920 0.2225 0.5410 0.023 Uiso calc R 1 1 . .
C C6B 0.2025(3) 0.2783(2) 0.52254(11) 0.0178(5) Uani d . 1 1 . .
C C7B 0.1239(3) 0.2905(2) 0.47659(11) 0.0203(5) Uani d . 1 1 . .
H H7BA 0.0318 0.3229 0.4852 0.024 Uiso calc R 1 1 . .
C C8B 0.1845(3) 0.2540(2) 0.41794(11) 0.0185(5) Uani d . 1 1 . .
H H8BA 0.1342 0.2626 0.3867 0.022 Uiso calc R 1 1 . .
C C9B 0.2298(3) -0.0198(2) 0.32851(11) 0.0173(5) Uani d . 1 1 . .
C C10B 0.2272(3) -0.1319(3) 0.28691(13) 0.0286(6) Uani d . 1 1 . .
H H10D 0.1389 -0.1798 0.2992 0.043 Uiso calc R 1 1 . .
H H10E 0.3043 -0.1910 0.2894 0.043 Uiso calc R 1 1 . .
H H10F 0.2366 -0.0964 0.2456 0.043 Uiso calc R 1 1 . .
C C11B 0.0120(3) 0.3620(3) 0.59641(13) 0.0314(7) Uani d . 1 1 . .
H H11D -0.0097 0.3826 0.6386 0.047 Uiso calc R 1 1 . .
H H11E -0.0538 0.2961 0.5894 0.047 Uiso calc R 1 1 . .
H H11F 0.0047 0.4410 0.5714 0.047 Uiso calc R 1 1 . .
O O1C 0.8181(2) 0.34109(18) 0.22984(8) 0.0215(4) Uani d . 1 1 . .
O O2C 0.6999(2) 0.50964(18) 0.28147(8) 0.0248(4) Uani d . 1 1 . .
O O3C 0.4962(2) 0.50729(17) 0.12143(8) 0.0201(4) Uani d . 1 1 . .
O O4C 0.7211(2) 0.17885(18) -0.08198(8) 0.0218(4) Uani d . 1 1 . .
N N1C 0.7281(2) 0.34063(19) 0.15082(9) 0.0150(4) Uani d . 1 1 . .
N N2C 0.8225(2) 0.2802(2) 0.17627(9) 0.0193(4) Uani d . 1 1 . .
C C1C 0.7148(3) 0.4441(2) 0.23698(11) 0.0185(5) Uani d . 1 1 . .
C C2C 0.6572(3) 0.4402(2) 0.18356(11) 0.0165(5) Uani d . 1 1 . .
C C3C 0.7212(3) 0.2989(2) 0.09044(10) 0.0149(5) Uani d . 1 1 . .
C C4C 0.8447(3) 0.3067(2) 0.04600(11) 0.0174(5) Uani d . 1 1 . .
H H4CA 0.9284 0.3392 0.0545 0.021 Uiso calc R 1 1 . .
C C5C 0.8406(3) 0.2648(2) -0.01181(11) 0.0192(5) Uani d . 1 1 . .
H H5CA 0.9223 0.2688 -0.0424 0.023 Uiso calc R 1 1 . .
C C6C 0.7146(3) 0.2170(2) -0.02389(11) 0.0172(5) Uani d . 1 1 . .
C C7C 0.5916(3) 0.2098(2) 0.02156(11) 0.0189(5) Uani d . 1 1 . .
H H7CA 0.5074 0.1781 0.0132 0.023 Uiso calc R 1 1 . .
C C8C 0.5956(3) 0.2503(2) 0.07946(11) 0.0187(5) Uani d . 1 1 . .
H H8CA 0.5146 0.2448 0.1104 0.022 Uiso calc R 1 1 . .
C C9C 0.5472(3) 0.5250(2) 0.16617(11) 0.0167(5) Uani d . 1 1 . .
C C10C 0.4988(3) 0.6369(3) 0.20708(12) 0.0254(6) Uani d . 1 1 . .
H H10G 0.4172 0.6780 0.1958 0.038 Uiso calc R 1 1 . .
H H10H 0.5738 0.7015 0.2028 0.038 Uiso calc R 1 1 . .
H H10I 0.4743 0.6025 0.2487 0.038 Uiso calc R 1 1 . .
C C11C 0.5948(3) 0.1238(3) -0.09556(12) 0.0279(6) Uani d . 1 1 . .
H H11G 0.6142 0.0969 -0.1369 0.042 Uiso calc R 1 1 . .
H H11H 0.5216 0.1896 -0.0906 0.042 Uiso calc R 1 1 . .
H H11I 0.5640 0.0480 -0.0682 0.042 Uiso calc R 1 1 . .
O O1D 0.7154(2) 0.66298(18) 0.76043(8) 0.0205(4) Uani d . 1 1 . .
O O2D 0.8187(2) 0.47850(19) 0.71668(8) 0.0266(4) Uani d . 1 1 . .
O O3D 1.0010(2) 0.48713(17) 0.88251(8) 0.0202(4) Uani d . 1 1 . .
O O4D 0.7767(2) 0.80695(17) 1.08041(8) 0.0215(4) Uani d . 1 1 . .
N N1D 0.7863(2) 0.65663(19) 0.84444(9) 0.0150(4) Uani d . 1 1 . .
N N2D 0.7072(2) 0.7257(2) 0.81382(9) 0.0187(4) Uani d . 1 1 . .
C C1D 0.8016(3) 0.5472(2) 0.75995(11) 0.0193(5) Uani d . 1 1 . .
C C2D 0.8471(3) 0.5475(2) 0.81658(11) 0.0172(5) Uani d . 1 1 . .
C C3D 0.7877(3) 0.6988(2) 0.90516(10) 0.0152(5) Uani d . 1 1 . .
C C4D 0.7475(3) 0.6070(2) 0.95461(11) 0.0202(5) Uani d . 1 1 . .
H H4DA 0.7222 0.5204 0.9486 0.024 Uiso calc R 1 1 . .
C C5D 0.7463(3) 0.6473(2) 1.01240(11) 0.0213(5) Uani d . 1 1 . .
H H5DA 0.7212 0.5871 1.0458 0.026 Uiso calc R 1 1 . .
C C6D 0.7827(3) 0.7790(2) 1.02127(11) 0.0166(5) Uani d . 1 1 . .
C C7D 0.8199(3) 0.8698(2) 0.97135(11) 0.0177(5) Uani d . 1 1 . .
H H7DA 0.8423 0.9573 0.9772 0.021 Uiso calc R 1 1 . .
C C8D 0.8236(3) 0.8285(2) 0.91230(11) 0.0176(5) Uani d . 1 1 . .
H H8DA 0.8497 0.8877 0.8785 0.021 Uiso calc R 1 1 . .
C C9D 0.9507(3) 0.4609(2) 0.83869(11) 0.0174(5) Uani d . 1 1 . .
C C10D 0.9925(3) 0.3386(3) 0.80422(13) 0.0271(6) Uani d . 1 1 . .
H H10J 1.0641 0.2920 0.8209 0.041 Uiso calc R 1 1 . .
H H10M 1.0292 0.3636 0.7620 0.041 Uiso calc R 1 1 . .
H H10K 0.9109 0.2818 0.8077 0.041 Uiso calc R 1 1 . .
C C11D 0.8095(3) 0.9402(3) 1.09304(12) 0.0275(6) Uani d . 1 1 . .
H H11M 0.8006 0.9464 1.1363 0.041 Uiso calc R 1 1 . .
H H11J 0.7449 1.0008 1.0788 0.041 Uiso calc R 1 1 . .
H H11K 0.9049 0.9626 1.0725 0.041 Uiso calc R 1 1 . .

loop_
_atom_site_aniso_label
_atom_site_aniso_U_11
_atom_site_aniso_U_22
_atom_site_aniso_U_33
_atom_site_aniso_U_12
_atom_site_aniso_U_13
_atom_site_aniso_U_23
O1A 0.0245(10) 0.0194(9) 0.0140(8) 0.0008(7) -0.0003(7) -0.0030(7)
O2A 0.0316(11) 0.0234(9) 0.0149(8) 0.0050(8) -0.0019(8) -0.0060(7)
O3A 0.0244(10) 0.0190(9) 0.0181(9) -0.0013(7) -0.0022(8) -0.0020(7)
O4A 0.0376(12) 0.0220(9) 0.0122(8) -0.0036(8) 0.0005(8) -0.0043(7)
N1A 0.0193(11) 0.0133(9) 0.0122(9) 0.0000(8) -0.0027(8) -0.0003(7)
N2A 0.0219(11) 0.0196(10) 0.0120(9) 0.0000(8) -0.0024(8) -0.0025(8)
C1A 0.0221(13) 0.0172(11) 0.0158(12) 0.0025(10) -0.0044(10) -0.0006(9)
C2A 0.0230(13) 0.0122(10) 0.0136(11) 0.0029(9) -0.0037(10) -0.0033(8)
C3A 0.0183(12) 0.0136(11) 0.0131(11) -0.0023(9) -0.0030(9) -0.0024(8)
C8A 0.0235(13) 0.0144(11) 0.0150(11) -0.0015(9) -0.0038(10) 0.0003(9)
C7A 0.0250(14) 0.0143(11) 0.0181(12) -0.0022(9) -0.0041(10) -0.0019(9)
C6A 0.0249(14) 0.0200(12) 0.0120(11) -0.0059(10) -0.0028(10) -0.0023(9)
C5A 0.0354(16) 0.0170(12) 0.0152(12) -0.0043(11) -0.0056(11) 0.0016(9)
C4A 0.0303(15) 0.0144(11) 0.0158(11) -0.0011(10) -0.0059(10) -0.0017(9)
C9A 0.0236(13) 0.0149(11) 0.0146(11) 0.0022(10) -0.0067(10) -0.0001(9)
C10A 0.0328(16) 0.0188(12) 0.0240(13) -0.0026(11) -0.0076(12) -0.0076(10)
C11A 0.0448(19) 0.0238(14) 0.0227(13) -0.0002(13) 0.0039(13) -0.0090(11)
O1B 0.0245(10) 0.0272(9) 0.0129(8) -0.0004(8) 0.0016(7) -0.0025(7)
O2B 0.0320(11) 0.0350(11) 0.0139(9) 0.0091(9) -0.0017(8) -0.0089(8)
O3B 0.0222(10) 0.0190(8) 0.0195(9) -0.0008(7) -0.0035(8) -0.0019(7)
O4B 0.0283(11) 0.0299(10) 0.0127(8) -0.0008(8) 0.0020(8) -0.0064(7)
N1B 0.0203(11) 0.0146(9) 0.0106(9) -0.0015(8) -0.0023(8) -0.0011(7)
N2B 0.0209(12) 0.0243(11) 0.0139(10) -0.0032(9) 0.0016(9) -0.0008(8)
C1B 0.0233(14) 0.0218(12) 0.0132(11) 0.0046(10) -0.0044(10) -0.0016(9)
C2B 0.0234(13) 0.0154(11) 0.0112(10) 0.0028(9) -0.0043(10) -0.0034(8)
C3B 0.0229(13) 0.0128(10) 0.0112(11) -0.0026(9) -0.0013(10) -0.0022(8)
C4B 0.0202(13) 0.0146(11) 0.0152(11) -0.0011(9) -0.0028(9) -0.0012(9)
C5B 0.0279(14) 0.0176(12) 0.0126(11) -0.0036(10) -0.0057(10) 0.0001(9)
C6B 0.0246(14) 0.0152(11) 0.0120(11) -0.0045(10) 0.0009(10) -0.0048(9)
C7B 0.0210(13) 0.0184(12) 0.0208(12) 0.0006(10) -0.0021(10) -0.0039(9)
C8B 0.0246(14) 0.0158(11) 0.0164(11) -0.0015(10) -0.0064(10) -0.0025(9)
C9B 0.0230(13) 0.0145(11) 0.0157(11) 0.0033(9) -0.0068(10) -0.0015(9)
C10B 0.0368(17) 0.0208(13) 0.0290(15) -0.0020(12) -0.0065(13) -0.0106(11)
C11B 0.0322(16) 0.0357(16) 0.0217(13) 0.0002(13) 0.0070(12) -0.0093(11)
O1C 0.0273(10) 0.0246(9) 0.0131(8) 0.0010(8) -0.0052(7) -0.0017(7)
O2C 0.0361(12) 0.0242(9) 0.0142(8) -0.0034(8) -0.0041(8) -0.0043(7)
O3C 0.0232(10) 0.0193(9) 0.0181(9) 0.0028(7) -0.0043(8) -0.0023(7)
O4C 0.0273(10) 0.0258(9) 0.0121(8) 0.0026(8) -0.0032(7) -0.0042(7)
N1C 0.0173(11) 0.0132(9) 0.0134(9) -0.0002(8) -0.0001(8) -0.0007(7)
N2C 0.0231(12) 0.0202(10) 0.0149(10) 0.0016(9) -0.0042(9) -0.0018(8)
C1C 0.0217(13) 0.0173(11) 0.0149(11) -0.0035(10) -0.0004(10) 0.0004(9)
C2C 0.0202(13) 0.0146(11) 0.0132(11) -0.0004(9) 0.0005(10) -0.0020(9)
C3C 0.0211(13) 0.0131(10) 0.0098(10) 0.0030(9) -0.0010(9) -0.0020(8)
C4C 0.0209(13) 0.0135(11) 0.0171(12) 0.0020(9) -0.0022(10) -0.0004(9)
C5C 0.0233(13) 0.0170(11) 0.0142(11) 0.0035(10) 0.0035(10) -0.0010(9)
C6C 0.0243(13) 0.0129(11) 0.0131(11) 0.0041(9) -0.0014(10) -0.0002(8)
C7C 0.0222(13) 0.0180(12) 0.0160(11) 0.0019(10) -0.0023(10) -0.0019(9)
C8C 0.0197(13) 0.0181(12) 0.0163(12) 0.0012(9) 0.0011(10) -0.0018(9)
C9C 0.0176(12) 0.0134(11) 0.0159(11) -0.0008(9) 0.0036(10) 0.0007(9)
C10C 0.0324(16) 0.0219(13) 0.0210(13) 0.0061(11) -0.0022(12) -0.0072(10)
C11C 0.0368(17) 0.0314(14) 0.0172(12) 0.0004(12) -0.0088(12) -0.0038(11)
O1D 0.0256(10) 0.0235(9) 0.0125(8) 0.0018(8) -0.0037(7) -0.0028(7)
O2D 0.0313(11) 0.0303(10) 0.0173(9) -0.0020(9) -0.0011(8) -0.0096(8)
O3D 0.0230(10) 0.0174(8) 0.0203(9) 0.0024(7) -0.0042(8) -0.0027(7)
O4D 0.0321(11) 0.0193(9) 0.0132(8) 0.0038(8) -0.0039(8) -0.0038(7)
N1D 0.0158(10) 0.0147(9) 0.0127(9) 0.0005(8) 0.0009(8) -0.0015(7)
N2D 0.0232(12) 0.0193(10) 0.0122(9) 0.0027(9) -0.0005(8) -0.0017(8)
C1D 0.0195(13) 0.0204(12) 0.0160(11) -0.0013(10) 0.0015(10) -0.0033(9)
C2D 0.0196(13) 0.0163(11) 0.0138(11) -0.0004(9) 0.0019(10) -0.0045(9)
C3D 0.0186(12) 0.0144(11) 0.0116(11) 0.0036(9) -0.0002(9) -0.0031(8)
C4D 0.0271(14) 0.0130(11) 0.0184(12) 0.0010(10) 0.0007(10) -0.0025(9)
C5D 0.0314(15) 0.0163(11) 0.0128(11) 0.0041(10) 0.0024(10) 0.0024(9)
C6D 0.0183(13) 0.0182(11) 0.0125(11) 0.0051(9) -0.0007(9) -0.0029(9)
C7D 0.0208(13) 0.0134(11) 0.0184(12) 0.0027(9) -0.0023(10) -0.0040(9)
C8D 0.0219(13) 0.0155(11) 0.0137(11) 0.0040(9) -0.0002(9) -0.0002(9)
C9D 0.0176(12) 0.0152(11) 0.0173(12) -0.0010(9) 0.0017(10) -0.0028(9)
C10D 0.0309(16) 0.0214(13) 0.0281(14) 0.0056(11) -0.0022(12) -0.0105(11)
C11D 0.0400(17) 0.0229(13) 0.0208(13) 0.0026(12) -0.0079(12) -0.0062(10)

loop_
_atom_type_symbol
_atom_type_description
_atom_type_scat_dispersion_real
_atom_type_scat_dispersion_imag
_atom_type_scat_source
C C 0.0033 0.0016 'International Tables Vol C Tables 4.2.6.8 and 6.1.1.4'
H H 0.0000 0.0000 'International Tables Vol C Tables 4.2.6.8 and 6.1.1.4'
N N 0.0061 0.0033 'International Tables Vol C Tables 4.2.6.8 and 6.1.1.4'
O O 0.0106 0.0060 'International Tables Vol C Tables 4.2.6.8 and 6.1.1.4'

loop_
_geom_angle_atom_site_label_1
_geom_angle_atom_site_label_2
_geom_angle_atom_site_label_3
_geom_angle_site_symmetry_1
_geom_angle_site_symmetry_3
_geom_angle
_geom_angle_publ_flag
N2A O1A C1A . . 110.86(18) ?
C6A O4A C11A . . 117.9(2) ?
N2A N1A C2A . . 115.0(2) ?
N2A N1A C3A . . 115.87(19) ?
C2A N1A C3A . . 128.9(2) ?
N1A N2A O1A . . 105.26(18) ?
O2A C1A O1A . . 119.8(2) ?
O2A C1A C2A . . 136.7(3) ?
O1A C1A C2A . . 103.54(19) ?
N1A C2A C1A . . 105.3(2) ?
N1A C2A C9A . . 125.9(2) ?
C1A C2A C9A . . 128.4(2) ?
C8A C3A C4A . . 122.3(2) ?
C8A C3A N1A . . 119.3(2) ?
C4A C3A N1A . . 118.3(2) ?
C3A C8A C7A . . 118.5(2) ?
C3A C8A H8AA . . 120.7 ?
C7A C8A H8AA . . 120.7 ?
C8A C7A C6A . . 120.1(2) ?
C8A C7A H7AA . . 120.0 ?
C6A C7A H7AA . . 120.0 ?
O4A C6A C7A . . 124.8(2) ?
O4A C6A C5A . . 115.2(2) ?
C7A C6A C5A . . 120.0(2) ?
C4A C5A C6A . . 120.2(2) ?
C4A C5A H5AA . . 119.9 ?
C6A C5A H5AA . . 119.9 ?
C5A C4A C3A . . 118.9(2) ?
C5A C4A H4AA . . 120.6 ?
C3A C4A H4AA . . 120.6 ?
O3A C9A C2A . . 121.5(2) ?
O3A C9A C10A . . 121.8(2) ?
C2A C9A C10A . . 116.7(2) ?
C9A C10A H10A . . 109.5 ?
C9A C10A H10B . . 109.5 ?
H10A C10A H10B . . 109.5 ?
C9A C10A H10C . . 109.5 ?
H10A C10A H10C . . 109.5 ?
H10B C10A H10C . . 109.5 ?
O4A C11A H11A . . 109.5 ?
O4A C11A H11B . . 109.5 ?
H11A C11A H11B . . 109.5 ?
O4A C11A H11C . . 109.5 ?
H11A C11A H11C . . 109.5 ?
H11B C11A H11C . . 109.5 ?
N2B O1B C1B . . 110.80(18) ?
C6B O4B C11B . . 117.3(2) ?
N2B N1B C2B . . 115.1(2) ?
N2B N1B C3B . . 115.0(2) ?
C2B N1B C3B . . 129.7(2) ?
N1B N2B O1B . . 105.10(19) ?
O2B C1B C2B . . 137.1(3) ?
O2B C1B O1B . . 119.1(2) ?
C2B C1B O1B . . 103.8(2) ?
N1B C2B C1B . . 105.2(2) ?
N1B C2B C9B . . 126.6(2) ?
C1B C2B C9B . . 128.1(2) ?
C8B C3B C4B . . 122.5(2) ?
C8B C3B N1B . . 119.9(2) ?
C4B C3B N1B . . 117.6(2) ?
C5B C4B C3B . . 118.8(2) ?
C5B C4B H4BA . . 120.6 ?
C3B C4B H4BA . . 120.6 ?
C4B C5B C6B . . 119.8(2) ?
C4B C5B H5BA . . 120.1 ?
C6B C5B H5BA . . 120.1 ?
O4B C6B C5B . . 115.0(2) ?
O4B C6B C7B . . 124.3(2) ?
C5B C6B C7B . . 120.8(2) ?
C8B C7B C6B . . 119.5(2) ?
C8B C7B H7BA . . 120.2 ?
C6B C7B H7BA . . 120.2 ?
C3B C8B C7B . . 118.6(2) ?
C3B C8B H8BA . . 120.7 ?
C7B C8B H8BA . . 120.7 ?
O3B C9B C2B . . 122.8(2) ?
O3B C9B C10B . . 121.6(2) ?
C2B C9B C10B . . 115.6(2) ?
C9B C10B H10D . . 109.5 ?
C9B C10B H10E . . 109.5 ?
H10D C10B H10E . . 109.5 ?
C9B C10B H10F . . 109.5 ?
H10D C10B H10F . . 109.5 ?
H10E C10B H10F . . 109.5 ?
O4B C11B H11D . . 109.5 ?
O4B C11B H11E . . 109.5 ?
H11D C11B H11E . . 109.5 ?
O4B C11B H11F . . 109.5 ?
H11D C11B H11F . . 109.5 ?
H11E C11B H11F . . 109.5 ?
N2C O1C C1C . . 110.72(18) ?
C6C O4C C11C . . 117.4(2) ?
N2C N1C C2C . . 114.7(2) ?
N2C N1C C3C . . 115.31(19) ?
C2C N1C C3C . . 129.8(2) ?
N1C N2C O1C . . 105.44(19) ?
O2C C1C C2C . . 137.3(3) ?
O2C C1C O1C . . 119.0(2) ?
C2C C1C O1C . . 103.7(2) ?
N1C C2C C1C . . 105.5(2) ?
N1C C2C C9C . . 126.7(2) ?
C1C C2C C9C . . 127.8(2) ?
C8C C3C C4C . . 122.3(2) ?
C8C C3C N1C . . 120.1(2) ?
C4C C3C N1C . . 117.6(2) ?
C3C C4C C5C . . 118.4(2) ?
C3C C4C H4CA . . 120.8 ?
C5C C4C H4CA . . 120.8 ?
C6C C5C C4C . . 120.1(2) ?
C6C C5C H5CA . . 119.9 ?
C4C C5C H5CA . . 119.9 ?
O4C C6C C5C . . 115.7(2) ?
O4C C6C C7C . . 123.7(2) ?
C5C C6C C7C . . 120.6(2) ?
C8C C7C C6C . . 119.5(2) ?
C8C C7C H7CA . . 120.2 ?
C6C C7C H7CA . . 120.2 ?
C3C C8C C7C . . 119.1(2) ?
C3C C8C H8CA . . 120.4 ?
C7C C8C H8CA . . 120.4 ?
O3C C9C C2C . . 123.0(2) ?
O3C C9C C10C . . 121.3(2) ?
C2C C9C C10C . . 115.7(2) ?
C9C C10C H10G . . 109.5 ?
C9C C10C H10H . . 109.5 ?
H10G C10C H10H . . 109.5 ?
C9C C10C H10I . . 109.5 ?
H10G C10C H10I . . 109.5 ?
H10H C10C H10I . . 109.5 ?
O4C C11C H11G . . 109.5 ?
O4C C11C H11H . . 109.5 ?
H11G C11C H11H . . 109.5 ?
O4C C11C H11I . . 109.5 ?
H11G C11C H11I . . 109.5 ?
H11H C11C H11I . . 109.5 ?
N2D O1D C1D . . 110.37(18) ?
C6D O4D C11D . . 118.05(19) ?
N2D N1D C2D . . 114.9(2) ?
N2D N1D C3D . . 116.12(19) ?
C2D N1D C3D . . 128.8(2) ?
N1D N2D O1D . . 105.58(18) ?
O2D C1D C2D . . 136.8(3) ?
O2D C1D O1D . . 119.4(2) ?
C2D C1D O1D . . 103.76(19) ?
N1D C2D C1D . . 105.4(2) ?
N1D C2D C9D . . 125.4(2) ?
C1D C2D C9D . . 128.8(2) ?
C8D C3D C4D . . 122.4(2) ?
C8D C3D N1D . . 119.2(2) ?
C4D C3D N1D . . 118.4(2) ?
C5D C4D C3D . . 118.6(2) ?
C5D C4D H4DA . . 120.7 ?
C3D C4D H4DA . . 120.7 ?
C4D C5D C6D . . 120.5(2) ?
C4D C5D H5DA . . 119.8 ?
C6D C5D H5DA . . 119.8 ?
O4D C6D C7D . . 125.0(2) ?
O4D C6D C5D . . 115.0(2) ?
C7D C6D C5D . . 120.0(2) ?
C6D C7D C8D . . 119.7(2) ?
C6D C7D H7DA . . 120.2 ?
C8D C7D H7DA . . 120.2 ?
C3D C8D C7D . . 118.9(2) ?
C3D C8D H8DA . . 120.6 ?
C7D C8D H8DA . . 120.6 ?
O3D C9D C2D . . 122.1(2) ?
O3D C9D C10D . . 121.7(2) ?
C2D C9D C10D . . 116.3(2) ?
C9D C10D H10J . . 109.5 ?
C9D C10D H10M . . 109.5 ?
H10J C10D H10M . . 109.5 ?
C9D C10D H10K . . 109.5 ?
H10J C10D H10K . . 109.5 ?
H10M C10D H10K . . 109.5 ?
O4D C11D H11M . . 109.5 ?
O4D C11D H11J . . 109.5 ?
H11M C11D H11J . . 109.5 ?
O4D C11D H11K . . 109.5 ?
H11M C11D H11K . . 109.5 ?
H11J C11D H11K . . 109.5 ?

loop_
_geom_bond_atom_site_label_1
_geom_bond_atom_site_label_2
_geom_bond_site_symmetry_2
_geom_bond_distance
_geom_bond_publ_flag
O1A N2A . 1.369(3) ?
O1A C1A . 1.422(3) ?
O2A C1A . 1.206(3) ?
O3A C9A . 1.221(3) ?
O4A C6A . 1.362(3) ?
O4A C11A . 1.424(3) ?
N1A N2A . 1.297(3) ?
N1A C2A . 1.365(3) ?
N1A C3A . 1.442(3) ?
C1A C2A . 1.424(3) ?
C2A C9A . 1.463(4) ?
C3A C8A . 1.385(3) ?
C3A C4A . 1.387(3) ?
C8A C7A . 1.396(3) ?
C8A H8AA . 0.9300 ?
C7A C6A . 1.396(3) ?
C7A H7AA . 0.9300 ?
C6A C5A . 1.401(4) ?
C5A C4A . 1.382(3) ?
C5A H5AA . 0.9300 ?
C4A H4AA . 0.9300 ?
C9A C10A . 1.501(3) ?
C10A H10A . 0.9600 ?
C10A H10B . 0.9600 ?
C10A H10C . 0.9600 ?
C11A H11A . 0.9600 ?
C11A H11B . 0.9600 ?
C11A H11C . 0.9600 ?
O1B N2B . 1.372(3) ?
O1B C1B . 1.430(3) ?
O2B C1B . 1.207(3) ?
O3B C9B . 1.219(3) ?
O4B C6B . 1.361(3) ?
O4B C11B . 1.436(4) ?
N1B N2B . 1.298(3) ?
N1B C2B . 1.375(3) ?
N1B C3B . 1.449(3) ?
C1B C2B . 1.418(4) ?
C2B C9B . 1.451(4) ?
C3B C8B . 1.379(4) ?
C3B C4B . 1.391(3) ?
C4B C5B . 1.381(3) ?
C4B H4BA . 0.9300 ?
C5B C6B . 1.392(4) ?
C5B H5BA . 0.9300 ?
C6B C7B . 1.399(4) ?
C7B C8B . 1.392(3) ?
C7B H7BA . 0.9300 ?
C8B H8BA . 0.9300 ?
C9B C10B . 1.505(3) ?
C10B H10D . 0.9600 ?
C10B H10E . 0.9600 ?
C10B H10F . 0.9600 ?
C11B H11D . 0.9600 ?
C11B H11E . 0.9600 ?
C11B H11F . 0.9600 ?
O1C N2C . 1.370(3) ?
O1C C1C . 1.428(3) ?
O2C C1C . 1.208(3) ?
O3C C9C . 1.226(3) ?
O4C C6C . 1.366(3) ?
O4C C11C . 1.433(4) ?
N1C N2C . 1.303(3) ?
N1C C2C . 1.370(3) ?
N1C C3C . 1.452(3) ?
C1C C2C . 1.422(3) ?
C2C C9C . 1.461(3) ?
C3C C8C . 1.379(4) ?
C3C C4C . 1.384(3) ?
C4C C5C . 1.392(3) ?
C4C H4CA . 0.9300 ?
C5C C6C . 1.390(4) ?
C5C H5CA . 0.9300 ?
C6C C7C . 1.392(4) ?
C7C C8C . 1.389(3) ?
C7C H7CA . 0.9300 ?
C8C H8CA . 0.9300 ?
C9C C10C . 1.503(3) ?
C10C H10G . 0.9600 ?
C10C H10H . 0.9600 ?
C10C H10I . 0.9600 ?
C11C H11G . 0.9600 ?
C11C H11H . 0.9600 ?
C11C H11I . 0.9600 ?
O1D N2D . 1.370(3) ?
O1D C1D . 1.429(3) ?
O2D C1D . 1.205(3) ?
O3D C9D . 1.222(3) ?
O4D C6D . 1.359(3) ?
O4D C11D . 1.435(3) ?
N1D N2D . 1.303(3) ?
N1D C2D . 1.364(3) ?
N1D C3D . 1.450(3) ?
C1D C2D . 1.426(3) ?
C2D C9D . 1.469(4) ?
C3D C8D . 1.378(3) ?
C3D C4D . 1.395(3) ?
C4D C5D . 1.376(3) ?
C4D H4DA . 0.9300 ?
C5D C6D . 1.406(3) ?
C5D H5DA . 0.9300 ?
C6D C7D . 1.394(3) ?
C7D C8D . 1.402(3) ?
C7D H7DA . 0.9300 ?
C8D H8DA . 0.9300 ?
C9D C10D . 1.498(3) ?
C10D H10J . 0.9600 ?
C10D H10M . 0.9600 ?
C10D H10K . 0.9600 ?
C11D H11M . 0.9600 ?
C11D H11J . 0.9600 ?
C11D H11K . 0.9600 ?

loop_
_geom_hbond_atom_site_label_D
_geom_hbond_atom_site_label_H
_geom_hbond_atom_site_label_A
_geom_hbond_site_symmetry_A
_geom_hbond_distance_DH
_geom_hbond_distance_HA
_geom_hbond_distance_DA
_geom_hbond_angle_DHA
_geom_hbond_publ_flag
C5A H5AA O3B 2_656 0.93 2.49 3.282(3) 144 yes
C4B H4BA O3A . 0.93 2.48 3.217(3) 137 yes
C8B H8BA N2A 1_455 0.93 2.47 3.369(4) 164 yes
C4C H4CA O3D 2_766 0.93 2.49 3.231(3) 137 yes
C11B H11D O2D 1_455 0.96 2.39 3.220(4) 144 yes
C11C H11G O2B 2_655 0.96 2.47 3.289(4) 143 yes
C8C H8CA N2D 2_666 0.93 2.47 3.386(4) 169 yes
C5D H5DA O3C 1_556 0.93 2.56 3.311(3) 138 yes

loop_
_geom_torsion_atom_site_label_1
_geom_torsion_atom_site_label_2
_geom_torsion_atom_site_label_3
_geom_torsion_atom_site_label_4
_geom_torsion_site_symmetry_1
_geom_torsion_site_symmetry_2
_geom_torsion_site_symmetry_3
_geom_torsion_site_symmetry_4
_geom_torsion
_geom_torsion_publ_flag
C2A N1A N2A O1A . . . . 0.9(3) ?
C3A N1A N2A O1A . . . . 176.26(19) ?
C1A O1A N2A N1A . . . . -1.2(2) ?
N2A O1A C1A O2A . . . . -179.0(2) ?
N2A O1A C1A C2A . . . . 1.0(3) ?
N2A N1A C2A C1A . . . . -0.3(3) ?
C3A N1A C2A C1A . . . . -174.9(2) ?
N2A N1A C2A C9A . . . . -173.7(2) ?
C3A N1A C2A C9A . . . . 11.7(4) ?
O2A C1A C2A N1A . . . . 179.5(3) ?
O1A C1A C2A N1A . . . . -0.4(2) ?
O2A C1A C2A C9A . . . . -7.3(5) ?
O1A C1A C2A C9A . . . . 172.7(2) ?
N2A N1A C3A C8A . . . . 56.4(3) ?
C2A N1A C3A C8A . . . . -129.0(3) ?
N2A N1A C3A C4A . . . . -121.6(3) ?
C2A N1A C3A C4A . . . . 53.0(4) ?
C4A C3A C8A C7A . . . . -0.1(4) ?
N1A C3A C8A C7A . . . . -178.0(2) ?
C3A C8A C7A C6A . . . . -1.5(4) ?
C11A O4A C6A C7A . . . . 0.9(4) ?
C11A O4A C6A C5A . . . . -179.0(3) ?
C8A C7A C6A O4A . . . . -177.8(2) ?
C8A C7A C6A C5A . . . . 2.0(4) ?
O4A C6A C5A C4A . . . . 178.9(2) ?
C7A C6A C5A C4A . . . . -1.0(4) ?
C6A C5A C4A C3A . . . . -0.6(4) ?
C8A C3A C4A C5A . . . . 1.1(4) ?
N1A C3A C4A C5A . . . . 179.1(2) ?
N1A C2A C9A O3A . . . . 7.0(4) ?
C1A C2A C9A O3A . . . . -164.9(2) ?
N1A C2A C9A C10A . . . . -173.7(2) ?
C1A C2A C9A C10A . . . . 14.5(4) ?
C2B N1B N2B O1B . . . . 0.2(3) ?
C3B N1B N2B O1B . . . . 175.62(19) ?
C1B O1B N2B N1B . . . . -0.9(3) ?
N2B O1B C1B O2B . . . . -177.6(2) ?
N2B O1B C1B C2B . . . . 1.2(3) ?
N2B N1B C2B C1B . . . . 0.5(3) ?
C3B N1B C2B C1B . . . . -174.0(2) ?
N2B N1B C2B C9B . . . . 179.3(2) ?
C3B N1B C2B C9B . . . . 4.7(4) ?
O2B C1B C2B N1B . . . . 177.4(3) ?
O1B C1B C2B N1B . . . . -1.0(2) ?
O2B C1B C2B C9B . . . . -1.3(5) ?
O1B C1B C2B C9B . . . . -179.7(2) ?
N2B N1B C3B C8B . . . . 119.8(3) ?
C2B N1B C3B C8B . . . . -65.6(3) ?
N2B N1B C3B C4B . . . . -58.0(3) ?
C2B N1B C3B C4B . . . . 116.6(3) ?
C8B C3B C4B C5B . . . . 0.6(4) ?
N1B C3B C4B C5B . . . . 178.3(2) ?
C3B C4B C5B C6B . . . . 0.2(4) ?
C11B O4B C6B C5B . . . . -179.9(2) ?
C11B O4B C6B C7B . . . . 0.2(4) ?
C4B C5B C6B O4B . . . . 179.7(2) ?
C4B C5B C6B C7B . . . . -0.4(4) ?
O4B C6B C7B C8B . . . . 179.7(2) ?
C5B C6B C7B C8B . . . . -0.1(4) ?
C4B C3B C8B C7B . . . . -1.2(4) ?
N1B C3B C8B C7B . . . . -178.9(2) ?
C6B C7B C8B C3B . . . . 0.9(4) ?
N1B C2B C9B O3B . . . . 8.2(4) ?
C1B C2B C9B O3B . . . . -173.4(2) ?
N1B C2B C9B C10B . . . . -172.0(2) ?
C1B C2B C9B C10B . . . . 6.4(4) ?
C2C N1C N2C O1C . . . . -0.2(3) ?
C3C N1C N2C O1C . . . . 175.58(19) ?
C1C O1C N2C N1C . . . . 0.0(3) ?
N2C O1C C1C O2C . . . . -178.4(2) ?
N2C O1C C1C C2C . . . . 0.2(3) ?
N2C N1C C2C C1C . . . . 0.4(3) ?
C3C N1C C2C C1C . . . . -174.7(2) ?
N2C N1C C2C C9C . . . . 179.5(2) ?
C3C N1C C2C C9C . . . . 4.4(4) ?
O2C C1C C2C N1C . . . . 177.9(3) ?
O1C C1C C2C N1C . . . . -0.3(3) ?
O2C C1C C2C C9C . . . . -1.2(5) ?
O1C C1C C2C C9C . . . . -179.4(2) ?
N2C N1C C3C C8C . . . . 122.4(2) ?
C2C N1C C3C C8C . . . . -62.5(3) ?
N2C N1C C3C C4C . . . . -55.9(3) ?
C2C N1C C3C C4C . . . . 119.1(3) ?
C8C C3C C4C C5C . . . . 0.5(4) ?
N1C C3C C4C C5C . . . . 178.8(2) ?
C3C C4C C5C C6C . . . . 0.2(3) ?
C11C O4C C6C C5C . . . . 177.5(2) ?
C11C O4C C6C C7C . . . . -2.5(3) ?
C4C C5C C6C O4C . . . . 179.7(2) ?
C4C C5C C6C C7C . . . . -0.3(4) ?
O4C C6C C7C C8C . . . . 179.7(2) ?
C5C C6C C7C C8C . . . . -0.3(4) ?
C4C C3C C8C C7C . . . . -1.1(4) ?
N1C C3C C8C C7C . . . . -179.4(2) ?
C6C C7C C8C C3C . . . . 1.0(4) ?
N1C C2C C9C O3C . . . . 7.1(4) ?
C1C C2C C9C O3C . . . . -174.0(2) ?
N1C C2C C9C C10C . . . . -173.2(2) ?
C1C C2C C9C C10C . . . . 5.7(4) ?
C2D N1D N2D O1D . . . . -1.4(3) ?
C3D N1D N2D O1D . . . . -176.18(19) ?
C1D O1D N2D N1D . . . . 1.7(3) ?
N2D O1D C1D O2D . . . . 178.9(2) ?
N2D O1D C1D C2D . . . . -1.4(3) ?
N2D N1D C2D C1D . . . . 0.6(3) ?
C3D N1D C2D C1D . . . . 174.5(2) ?
N2D N1D C2D C9D . . . . 174.0(2) ?
C3D N1D C2D C9D . . . . -12.1(4) ?
O2D C1D C2D N1D . . . . -179.8(3) ?
O1D C1D C2D N1D . . . . 0.5(3) ?
O2D C1D C2D C9D . . . . 7.1(5) ?
O1D C1D C2D C9D . . . . -172.6(2) ?
N2D N1D C3D C8D . . . . -55.2(3) ?
C2D N1D C3D C8D . . . . 130.9(3) ?
N2D N1D C3D C4D . . . . 122.5(3) ?
C2D N1D C3D C4D . . . . -51.4(4) ?
C8D C3D C4D C5D . . . . -1.2(4) ?
N1D C3D C4D C5D . . . . -178.8(2) ?
C3D C4D C5D C6D . . . . 1.0(4) ?
C11D O4D C6D C7D . . . . 0.7(4) ?
C11D O4D C6D C5D . . . . -178.7(2) ?
C4D C5D C6D O4D . . . . 179.6(2) ?
C4D C5D C6D C7D . . . . 0.2(4) ?
O4D C6D C7D C8D . . . . 179.4(2) ?
C5D C6D C7D C8D . . . . -1.2(4) ?
C4D C3D C8D C7D . . . . 0.2(4) ?
N1D C3D C8D C7D . . . . 177.8(2) ?
C6D C7D C8D C3D . . . . 1.0(4) ?
N1D C2D C9D O3D . . . . -6.4(4) ?
C1D C2D C9D O3D . . . . 165.4(3) ?
N1D C2D C9D C10D . . . . 174.0(2) ?
C1D C2D C9D C10D . . . . -14.2(4) ?
